data_8102726
loop_
_publ_author_name
'Yue Wang'
'Li Li Di'
'Guo Wu Lin'
'Tao Lu'

_publ_section_title
;
 Crystal structure of 2-(2-amino-5-chlorophenyl)-1H-benzimidazole,
 C13H10ClN3
;
_journal_issue 3
_journal_name_full 'Zeitschrift f\"ur Kristallographie - New Crystal Structures'
_journal_page_first 457
_journal_volume 225
_journal_year 2010
_chemical_formula_moiety 'C13 H10 Cl N3'
_chemical_formula_sum 'C13 H10 Cl N3'
_chemical_formula_weight 243.69
_chemical_name_systematic
; 
2-(2-Amino-5-chlorophenyl)-1H-benzimidazole, 
C~13~H~10~ClN~3~
;
_space_group_IT_number 33
_symmetry_cell_setting orthorhombic
_symmetry_space_group_name_Hall 'P 2c -2n'
_symmetry_space_group_name_H-M 'P n a 21'
_atom_sites_solution_hydrogens geom
_atom_sites_solution_primary direct
_atom_sites_solution_secondary difmap
_audit_creation_method SHELXL-97
_cell_angle_alpha 90.00
_cell_angle_beta 90.00
_cell_angle_gamma 90.00
_cell_formula_units_Z 4
_cell_length_a 8.6850(17)
_cell_length_b 6.6480(13)
_cell_length_c 19.264(4)
_cell_measurement_reflns_used 25
_cell_measurement_temperature 296(2)
_cell_measurement_theta_max 13
_cell_measurement_theta_min 10
_cell_volume 1112.3(4)
_computing_cell_refinement 'CAD4 EXPRESS'
_computing_data_collection 'CAD4 EXPRESS(Enraf-nonius,1994)'
_computing_data_reduction 'XCAD4(Harms & Wocadlo,1995)'
_computing_publication_material 'CrystalStructure 3.6.0'
_computing_structure_refinement 'SHELXL-97 (Sheldrick, 1997)'
_computing_structure_solution 'SHELXS-97 (Sheldrick, 1997)'
_diffrn_ambient_temperature 296(2)
_diffrn_measured_fraction_theta_full 1.000
_diffrn_measured_fraction_theta_max 1.000
_diffrn_measurement_device_type 'nonius cad4'
_diffrn_measurement_method \w/2\q
_diffrn_radiation_monochromator graphite
_diffrn_radiation_source 'fine-focus sealed tube'
_diffrn_radiation_type MoK\a
_diffrn_radiation_wavelength 0.71073
_diffrn_reflns_av_R_equivalents 0.0436
_diffrn_reflns_av_sigmaI/netI 0.0341
_diffrn_reflns_limit_h_max 10
_diffrn_reflns_limit_h_min 0
_diffrn_reflns_limit_k_max 7
_diffrn_reflns_limit_k_min 7
_diffrn_reflns_limit_l_max 23
_diffrn_reflns_limit_l_min -22
_diffrn_reflns_number 2002
_diffrn_reflns_theta_full 25.30
_diffrn_reflns_theta_max 25.30
_diffrn_reflns_theta_min 2.11
_exptl_absorpt_coefficient_mu 0.321
_exptl_absorpt_correction_T_max 0.9686
_exptl_absorpt_correction_T_min 0.9386
_exptl_absorpt_correction_type psi-scan
_exptl_crystal_colour colorless
_exptl_crystal_density_diffrn 1.455
_exptl_crystal_density_method 'not measured'
_exptl_crystal_description block
_exptl_crystal_F_000 504
_exptl_crystal_size_max 0.20
_exptl_crystal_size_mid 0.10
_exptl_crystal_size_min 0.10
_refine_diff_density_max 0.198
_refine_diff_density_min -0.278
_refine_diff_density_rms 0.048
_refine_ls_extinction_method none
_refine_ls_goodness_of_fit_ref 1.006
_refine_ls_hydrogen_treatment constr
_refine_ls_matrix_type full
_refine_ls_number_parameters 154
_refine_ls_number_reflns 2002
_refine_ls_number_restraints 1
_refine_ls_restrained_S_all 1.006
_refine_ls_R_factor_all 0.0623
_refine_ls_R_factor_gt 0.0464
_refine_ls_shift/su_max 0.000
_refine_ls_shift/su_mean 0.000
_refine_ls_structure_factor_coef Fsqd
_refine_ls_weighting_details 'calc w=1/[\s^2^(Fo^2^)+(0.1000P)^2^+0.1000P] where P=(Fo^2^+2Fc^2^)/3'
_refine_ls_weighting_scheme calc
_refine_ls_wR_factor_gt 0.1240
_refine_ls_wR_factor_ref 0.1492
_reflns_number_gt 1668
_reflns_number_total 2002
_reflns_threshold_expression >2sigma(I)
_cod_data_source_file 1267-3011.cff
_cod_data_source_block I
_cod_original_sg_symbol_Hall P2c-2n
_cod_original_sg_symbol_H-M Pna21
_cod_database_code 8102726

loop_
_symmetry_equiv_pos_as_xyz
'x, y, z'
'-x, -y, z+1/2'
'x+1/2, -y+1/2, z'
'-x+1/2, y+1/2, z+1/2'

loop_
_atom_site_label
_atom_site_type_symbol
_atom_site_fract_x
_atom_site_fract_y
_atom_site_fract_z
_atom_site_U_iso_or_equiv
_atom_site_adp_type
_atom_site_occupancy
_atom_site_symmetry_multiplicity
_atom_site_calc_flag
_atom_site_refinement_flags
_atom_site_disorder_assembly
_atom_site_disorder_group
Cl Cl 0.65451(15) 0.67426(18) 0.58275(7) 0.0653(4) Uani 1 1 d . . .
N1 N 0.4946(4) 1.2799(5) 0.36925(19) 0.0491(8) Uani 1 1 d . . .
H1A H 0.5790 1.3518 0.3608 0.074 Uiso 1 1 d R . .
H1B H 0.4632 1.2212 0.3302 0.074 Uiso 1 1 d R . .
C1 C 0.6052(5) 0.8505(6) 0.5196(2) 0.0465(10) Uani 1 1 d . . .
C2 C 0.5021(5) 0.7992(5) 0.4688(2) 0.0415(8) Uani 1 1 d . . .
H2A H 0.4588 0.6712 0.4687 0.050 Uiso 1 1 calc R . .
N2 N 0.3357(4) 0.6763(5) 0.34401(17) 0.0399(8) Uani 1 1 d . . .
H2B H 0.3723 0.5741 0.3658 0.048 Uiso 1 1 calc R . .
N3 N 0.2857(4) 0.9963(4) 0.31661(17) 0.0406(7) Uani 1 1 d . . .
C3 C 0.4612(4) 0.9371(5) 0.4172(2) 0.0380(8) Uani 1 1 d . . .
C4 C 0.5286(4) 1.1314(5) 0.4183(2) 0.0401(9) Uani 1 1 d . . .
C5 C 0.6321(5) 1.1766(6) 0.4715(2) 0.0490(10) Uani 1 1 d . . .
H5A H 0.6762 1.3040 0.4729 0.059 Uiso 1 1 calc R . .
C6 C 0.6713(5) 1.0375(7) 0.5221(2) 0.0500(10) Uani 1 1 d . . .
H6A H 0.7407 1.0705 0.5571 0.060 Uiso 1 1 calc R . .
C7 C 0.3603(4) 0.8740(5) 0.3601(2) 0.0373(9) Uani 1 1 d . . .
C8 C 0.2416(4) 0.6706(6) 0.2866(2) 0.0397(9) Uani 1 1 d . . .
C9 C 0.1845(4) 0.5116(7) 0.2472(2) 0.0495(10) Uani 1 1 d . . .
H9A H 0.2068 0.3785 0.2581 0.059 Uiso 1 1 calc R . .
C10 C 0.0931(5) 0.5610(7) 0.1909(2) 0.0552(11) Uani 1 1 d . . .
H10A H 0.0529 0.4590 0.1633 0.066 Uiso 1 1 calc R . .
C11 C 0.0603(5) 0.7605(7) 0.1748(2) 0.0520(10) Uani 1 1 d . . .
H11A H -0.0030 0.7890 0.1371 0.062 Uiso 1 1 calc R . .
C12 C 0.1194(5) 0.9161(7) 0.2134(2) 0.0508(11) Uani 1 1 d . . .
H12A H 0.0981 1.0490 0.2019 0.061 Uiso 1 1 calc R . .
C13 C 0.2114(4) 0.8702(6) 0.2699(2) 0.0402(9) Uani 1 1 d . . .

loop_
_atom_site_aniso_label
_atom_site_aniso_U_11
_atom_site_aniso_U_22
_atom_site_aniso_U_33
_atom_site_aniso_U_23
_atom_site_aniso_U_13
_atom_site_aniso_U_12
Cl 0.0719(7) 0.0682(8) 0.0559(6) 0.0127(6) -0.0088(6) 0.0076(6)
N1 0.0453(19) 0.0366(17) 0.066(2) 0.0038(16) -0.0011(18) -0.0038(15)
C1 0.042(2) 0.054(2) 0.044(2) 0.0055(19) 0.0091(17) 0.0098(19)
C2 0.0354(18) 0.0347(18) 0.054(2) 0.0040(17) 0.0045(16) 0.0014(17)
N2 0.0402(18) 0.0293(16) 0.0503(19) 0.0071(14) 0.0004(15) 0.0006(13)
N3 0.0387(16) 0.0304(15) 0.0527(18) -0.0009(15) -0.0009(15) 0.0040(14)
C3 0.0283(18) 0.0358(18) 0.050(2) 0.0010(16) 0.0087(16) 0.0031(15)
C4 0.0327(19) 0.0332(18) 0.054(2) -0.0009(17) 0.0076(17) 0.0040(15)
C5 0.048(2) 0.043(2) 0.056(2) -0.0135(19) 0.0059(19) -0.0056(19)
C6 0.045(2) 0.054(3) 0.051(2) -0.005(2) -0.0047(19) -0.002(2)
C7 0.0270(17) 0.0330(19) 0.052(2) -0.0010(16) 0.0061(16) -0.0018(15)
C8 0.0296(17) 0.040(2) 0.049(2) 0.0005(18) 0.0068(16) -0.0011(15)
C9 0.048(2) 0.038(2) 0.062(3) -0.0005(19) 0.005(2) -0.0062(18)
C10 0.048(2) 0.055(3) 0.062(3) -0.008(2) -0.003(2) -0.008(2)
C11 0.047(2) 0.060(3) 0.049(2) -0.005(2) -0.003(2) 0.001(2)
C12 0.047(2) 0.046(2) 0.059(3) 0.003(2) -0.0072(19) 0.008(2)
C13 0.0350(18) 0.038(2) 0.048(2) -0.0013(17) 0.0040(18) 0.0018(15)

loop_
_atom_type_symbol
_atom_type_description
_atom_type_scat_dispersion_real
_atom_type_scat_dispersion_imag
_atom_type_scat_source
C C 0.0033 0.0016 'International Tables Vol C Tables 4.2.6.8 and 6.1.1.4'
H H 0.0000 0.0000 'International Tables Vol C Tables 4.2.6.8 and 6.1.1.4'
N N 0.0061 0.0033 'International Tables Vol C Tables 4.2.6.8 and 6.1.1.4'
Cl Cl 0.1484 0.1585 'International Tables Vol C Tables 4.2.6.8 and 6.1.1.4'

loop_
_geom_angle_atom_site_label_1
_geom_angle_atom_site_label_2
_geom_angle_atom_site_label_3
_geom_angle
_geom_angle_site_symmetry_1
_geom_angle_site_symmetry_3
_geom_angle_publ_flag
C4 N1 H1A 109.2 . . ?
C4 N1 H1B 109.1 . . ?
H1A N1 H1B 109.5 . . ?
C2 C1 C6 121.7(4) . . ?
C2 C1 Cl 119.5(3) . . ?
C6 C1 Cl 118.8(4) . . ?
C1 C2 C3 120.7(4) . . ?
C1 C2 H2A 119.7 . . ?
C3 C2 H2A 119.7 . . ?
C7 N2 C8 107.5(3) . . ?
C7 N2 H2B 126.2 . . ?
C8 N2 H2B 126.2 . . ?
C7 N3 C13 105.3(3) . . ?
C2 C3 C4 118.8(4) . . ?
C2 C3 C7 119.8(3) . . ?
C4 C3 C7 121.2(3) . . ?
C5 C4 N1 118.7(3) . . ?
C5 C4 C3 118.2(4) . . ?
N1 C4 C3 123.1(3) . . ?
C6 C5 C4 122.1(4) . . ?
C6 C5 H5A 119.0 . . ?
C4 C5 H5A 119.0 . . ?
C1 C6 C5 118.5(4) . . ?
C1 C6 H6A 120.8 . . ?
C5 C6 H6A 120.8 . . ?
N3 C7 N2 111.6(3) . . ?
N3 C7 C3 125.9(3) . . ?
N2 C7 C3 122.5(3) . . ?
N2 C8 C13 105.8(3) . . ?
N2 C8 C9 132.1(4) . . ?
C13 C8 C9 122.1(4) . . ?
C10 C9 C8 116.8(4) . . ?
C10 C9 H9A 121.6 . . ?
C8 C9 H9A 121.6 . . ?
C9 C10 C11 121.3(4) . . ?
C9 C10 H10A 119.4 . . ?
C11 C10 H10A 119.4 . . ?
C12 C11 C10 121.3(4) . . ?
C12 C11 H11A 119.3 . . ?
C10 C11 H11A 119.3 . . ?
C11 C12 C13 118.4(4) . . ?
C11 C12 H12A 120.8 . . ?
C13 C12 H12A 120.8 . . ?
C12 C13 N3 130.1(4) . . ?
C12 C13 C8 120.1(4) . . ?
N3 C13 C8 109.8(3) . . ?

loop_
_geom_bond_atom_site_label_1
_geom_bond_atom_site_label_2
_geom_bond_distance
_geom_bond_site_symmetry_2
_geom_bond_publ_flag
Cl C1 1.743(4) . ?
N1 C4 1.399(5) . ?
N1 H1A 0.8900 . ?
N1 H1B 0.8901 . ?
C1 C2 1.369(6) . ?
C1 C6 1.370(6) . ?
C2 C3 1.398(6) . ?
C2 H2A 0.9300 . ?
N2 C7 1.367(5) . ?
N2 C8 1.375(5) . ?
N2 H2B 0.8600 . ?
N3 C7 1.335(5) . ?
N3 C13 1.389(5) . ?
C3 C4 1.418(5) . ?
C3 C7 1.469(5) . ?
C4 C5 1.394(6) . ?
C5 C6 1.387(6) . ?
C5 H5A 0.9300 . ?
C6 H6A 0.9300 . ?
C8 C13 1.390(6) . ?
C8 C9 1.393(6) . ?
C9 C10 1.383(6) . ?
C9 H9A 0.9300 . ?
C10 C11 1.391(7) . ?
C10 H10A 0.9300 . ?
C11 C12 1.374(6) . ?
C11 H11A 0.9300 . ?
C12 C13 1.385(6) . ?
C12 H12A 0.9300 . ?

loop_
_geom_hbond_atom_site_label_D
_geom_hbond_atom_site_label_H
_geom_hbond_atom_site_label_A
_geom_hbond_distance_DH
_geom_hbond_distance_HA
_geom_hbond_distance_DA
_geom_hbond_angle_DHA
_geom_hbond_site_symmetry_A
N1 H1A N3 0.89 2.23 3.104(5) 168 3_575
N1 H1B N3 0.89 2.16 2.806(5) 129 .
N2 H2B N1 0.86 2.23 3.014(5) 152 1_545

loop_
_geom_torsion_atom_site_label_1
_geom_torsion_atom_site_label_2
_geom_torsion_atom_site_label_3
_geom_torsion_atom_site_label_4
_geom_torsion
_geom_torsion_site_symmetry_1
_geom_torsion_site_symmetry_2
_geom_torsion_site_symmetry_3
_geom_torsion_site_symmetry_4
_geom_torsion_publ_flag
C6 C1 C2 C3 0.4(6) . . . . ?
Cl C1 C2 C3 -179.6(3) . . . . ?
C1 C2 C3 C4 0.1(6) . . . . ?
C1 C2 C3 C7 175.0(4) . . . . ?
C2 C3 C4 C5 -0.6(5) . . . . ?
C7 C3 C4 C5 -175.4(3) . . . . ?
C2 C3 C4 N1 -179.7(4) . . . . ?
C7 C3 C4 N1 5.4(5) . . . . ?
N1 C4 C5 C6 179.8(4) . . . . ?
C3 C4 C5 C6 0.6(6) . . . . ?
C2 C1 C6 C5 -0.3(6) . . . . ?
Cl C1 C6 C5 179.7(3) . . . . ?
C4 C5 C6 C1 -0.2(6) . . . . ?
C13 N3 C7 N2 -0.8(4) . . . . ?
C13 N3 C7 C3 177.4(3) . . . . ?
C8 N2 C7 N3 0.8(4) . . . . ?
C8 N2 C7 C3 -177.5(3) . . . . ?
C2 C3 C7 N3 164.4(4) . . . . ?
C4 C3 C7 N3 -20.8(5) . . . . ?
C2 C3 C7 N2 -17.6(5) . . . . ?
C4 C3 C7 N2 157.3(3) . . . . ?
C7 N2 C8 C13 -0.4(4) . . . . ?
C7 N2 C8 C9 177.6(4) . . . . ?
N2 C8 C9 C10 -178.9(4) . . . . ?
C13 C8 C9 C10 -1.2(6) . . . . ?
C8 C9 C10 C11 0.0(6) . . . . ?
C9 C10 C11 C12 1.1(7) . . . . ?
C10 C11 C12 C13 -1.0(7) . . . . ?
C11 C12 C13 N3 179.4(4) . . . . ?
C11 C12 C13 C8 -0.2(6) . . . . ?
C7 N3 C13 C12 -179.0(4) . . . . ?
C7 N3 C13 C8 0.6(4) . . . . ?
N2 C8 C13 C12 179.5(3) . . . . ?
C9 C8 C13 C12 1.3(6) . . . . ?
N2 C8 C13 N3 -0.1(4) . . . . ?
C9 C8 C13 N3 -178.3(3) . . . . ?

loop_
_cod_related_entry_id
_cod_related_entry_database
_cod_related_entry_code
1 ChemSpider 281543
